data_4350282
loop_
_publ_author_name
'Zhang, Chunmei'
'Liu, Ruiting'
'Zhang, Jie'
'Chen, Zhenxia'
'Zhou, Xigeng'

_publ_section_title
;
 Reactivity of lanthanocene hydroxides toward ketene, isocyanate,
 lanthanocene alkyl, and triscyclopentadienyllanthanide complexes.
;
_journal_issue 15
_journal_name_full 'Inorganic chemistry'
_journal_page_first 5867
_journal_page_last 5877
_journal_paper_doi 10.1021/ic0602998
_journal_volume 45
_journal_year 2006
_chemical_formula_sum 'C35 H41 N O4 Yb2'
_chemical_formula_weight 885.77
_space_group_IT_number 14
_space_group_name_Hall '-P 2ybc'
_space_group_name_H-M_alt 'P 1 21/c 1'
_symmetry_cell_setting monoclinic
_symmetry_space_group_name_H-M 'P 1 21/c 1'
_atom_sites_solution_hydrogens geom
_atom_sites_solution_primary direct
_atom_sites_solution_secondary difmap
_audit_creation_method SHELXL-97
_cell_angle_alpha 90.00
_cell_angle_beta 94.370(8)
_cell_angle_gamma 90.00
_cell_formula_units_Z 4
_cell_length_a 17.103(11)
_cell_length_b 16.043(10)
_cell_length_c 11.792(7)
_cell_measurement_reflns_used 957
_cell_measurement_temperature 293(2)
_cell_measurement_theta_max 26.995
_cell_measurement_theta_min 2.705
_cell_volume 3226(3)
_computing_cell_refinement 'Bruker SMART'
_computing_data_collection 'Bruker SMART'
_computing_data_reduction 'Bruker SHELXTL'
_computing_molecular_graphics 'Bruker SHELXTL'
_computing_publication_material 'Bruker SHELXTL'
_computing_structure_refinement 'SHELXL-97 (Sheldrick, 1997)'
_computing_structure_solution 'SHELXS-97 (Sheldrick, 1990)'
_diffrn_ambient_temperature 293(2)
_diffrn_measured_fraction_theta_full 0.999
_diffrn_measured_fraction_theta_max 0.999
_diffrn_measurement_device_type 'CCD area detector'
_diffrn_measurement_method 'phi and omega scans'
_diffrn_radiation_monochromator graphite
_diffrn_radiation_source 'fine-focus sealed tube'
_diffrn_radiation_type MoK\a
_diffrn_radiation_wavelength 0.71073
_diffrn_reflns_av_R_equivalents 0.0705
_diffrn_reflns_av_sigmaI/netI 0.0743
_diffrn_reflns_limit_h_max 20
_diffrn_reflns_limit_h_min -20
_diffrn_reflns_limit_k_max 19
_diffrn_reflns_limit_k_min -14
_diffrn_reflns_limit_l_max 14
_diffrn_reflns_limit_l_min -12
_diffrn_reflns_number 13116
_diffrn_reflns_theta_full 25.01
_diffrn_reflns_theta_max 25.01
_diffrn_reflns_theta_min 1.74
_diffrn_standards_decay_% 8.43
_exptl_absorpt_coefficient_mu 5.800
_exptl_absorpt_correction_T_max 0.3900
_exptl_absorpt_correction_T_min 0.3250
_exptl_absorpt_correction_type multi-scan
_exptl_absorpt_process_details sadabs
_exptl_crystal_density_diffrn 1.824
_exptl_crystal_density_method 'not measured'
_exptl_crystal_F_000 1720
_exptl_crystal_size_max 0.25
_exptl_crystal_size_mid 0.20
_exptl_crystal_size_min 0.20
_refine_diff_density_max 2.186
_refine_diff_density_min -2.953
_refine_diff_density_rms '0.214 complex 10'
_refine_ls_extinction_method none
_refine_ls_goodness_of_fit_ref 0.967
_refine_ls_hydrogen_treatment mixed
_refine_ls_matrix_type full
_refine_ls_number_parameters 354
_refine_ls_number_reflns 5667
_refine_ls_number_restraints 0
_refine_ls_restrained_S_all 0.967
_refine_ls_R_factor_all 0.0718
_refine_ls_R_factor_gt 0.0506
_refine_ls_shift/su_max 0.001
_refine_ls_shift/su_mean 0.000
_refine_ls_structure_factor_coef Fsqd
_refine_ls_weighting_details 'calc w=1/[\s^2^(Fo^2^)+(0.0730P)^2^+0.0000P] where P=(Fo^2^+2Fc^2^)/3'
_refine_ls_weighting_scheme calc
_refine_ls_wR_factor_gt 0.1199
_refine_ls_wR_factor_ref 0.1309
_reflns_number_gt 4067
_reflns_number_total 5667
_reflns_threshold_expression >2sigma(I)
_cod_data_source_file ic0602998si20060510_093435.cif
_cod_data_source_block f50714a
_cod_depositor_comments
;
The following automatic conversions were performed:

data item '_symmetry_cell_setting' value 'Monoclinic' was changed to
'monoclinic' in accordance with the
/home/saulius/struct/COD-crude-data/automatic-downloads/DataCite-retrospective/ACS/depositions/lib/dictionaries/cif_core.dic
dictionary named 'cif_core.dic' version 2.4.2 last updated on
2011-04-26.

Automatic conversion script
Id: cif_fix_values 6909 2019-04-08 15:41:33Z antanas 
;
_cod_original_sg_symbol_H-M P2(1)/c
_cod_database_code 4350282

loop_
_symmetry_equiv_pos_as_xyz
'x, y, z'
'-x, y+1/2, -z+1/2'
'-x, -y, -z'
'x, -y-1/2, z-1/2'

loop_
_atom_site_label
_atom_site_type_symbol
_atom_site_fract_x
_atom_site_fract_y
_atom_site_fract_z
_atom_site_U_iso_or_equiv
_atom_site_adp_type
_atom_site_occupancy
_atom_site_symmetry_multiplicity
_atom_site_calc_flag
_atom_site_refinement_flags
Yb1 Yb 0.28777(2) 0.58702(2) 0.70067(3) 0.03367(14) Uani 1 1 d .
Yb2 Yb 0.25147(2) 0.42381(2) 1.02977(3) 0.03605(15) Uani 1 1 d .
N1 N 0.1927(4) 0.6227(5) 0.8284(6) 0.0350(17) Uani 1 1 d .
O1 O 0.1784(4) 0.5346(4) 0.9827(6) 0.0495(19) Uani 1 1 d .
O2 O 0.2700(3) 0.5121(4) 0.8650(5) 0.0360(15) Uani 1 1 d .
O3 O 0.3901(4) 0.4814(5) 0.6985(7) 0.059(2) Uani 1 1 d .
O4 O 0.1548(5) 0.4267(5) 1.1657(6) 0.061(2) Uani 1 1 d .
C1 C 0.3873(10) 0.6899(10) 0.8092(13) 0.088(5) Uani 1 1 d .
H1A H 0.4088 0.6857 0.8884 0.105 Uiso 1 1 calc R
C2 C 0.3238(9) 0.7388(8) 0.7670(14) 0.078(4) Uani 1 1 d .
H2A H 0.2919 0.7736 0.8137 0.094 Uiso 1 1 calc R
C3 C 0.3220(8) 0.7420(7) 0.6526(13) 0.072(4) Uani 1 1 d .
H3A H 0.2895 0.7796 0.6035 0.087 Uiso 1 1 calc R
C4 C 0.3842(8) 0.6949(9) 0.6197(14) 0.080(4) Uani 1 1 d .
H4A H 0.4028 0.6937 0.5431 0.096 Uiso 1 1 calc R
C5 C 0.4232(8) 0.6657(8) 0.7131(17) 0.083(5) Uani 1 1 d .
H5A H 0.4744 0.6380 0.7145 0.100 Uiso 1 1 calc R
C6 C 0.2021(7) 0.6071(8) 0.5089(9) 0.057(3) Uani 1 1 d .
H6A H 0.1919 0.6607 0.4708 0.068 Uiso 1 1 calc R
C7 C 0.1528(8) 0.5691(8) 0.5790(10) 0.062(3) Uani 1 1 d .
H7A H 0.1024 0.5914 0.5992 0.074 Uiso 1 1 calc R
C8 C 0.1792(10) 0.4898(10) 0.6014(12) 0.085(5) Uani 1 1 d .
H8A H 0.1505 0.4464 0.6394 0.102 Uiso 1 1 calc R
C9 C 0.2461(11) 0.4767(9) 0.5414(13) 0.094(6) Uani 1 1 d .
H9A H 0.2716 0.4229 0.5298 0.112 Uiso 1 1 calc R
C10 C 0.2611(8) 0.5521(10) 0.4852(10) 0.073(4) Uani 1 1 d .
H10A H 0.2982 0.5596 0.4267 0.087 Uiso 1 1 calc R
C11 C 0.4003(9) 0.4160(9) 1.0901(14) 0.086(4) Uiso 1 1 d .
H11A H 0.4394 0.3862 1.0489 0.103 Uiso 1 1 calc R
C12 C 0.3646(8) 0.3858(9) 1.1816(12) 0.080(4) Uiso 1 1 d .
H12A H 0.3735 0.3301 1.2144 0.096 Uiso 1 1 calc R
C13 C 0.3311(9) 0.4437(9) 1.2283(14) 0.085(4) Uiso 1 1 d .
H13A H 0.3084 0.4391 1.3019 0.101 Uiso 1 1 calc R
C14 C 0.3372(8) 0.5181(10) 1.1683(13) 0.084(4) Uiso 1 1 d .
H14A H 0.3236 0.5738 1.1943 0.101 Uiso 1 1 calc R
C15 C 0.3837(9) 0.4997(10) 1.0806(15) 0.096(5) Uiso 1 1 d .
H15A H 0.4091 0.5400 1.0329 0.116 Uiso 1 1 calc R
C16 C 0.1656(11) 0.3308(10) 0.8843(19) 0.105(6) Uani 1 1 d .
H16A H 0.1194 0.3489 0.8365 0.126 Uiso 1 1 calc R
C17 C 0.1656(12) 0.2913(12) 0.9926(19) 0.114(7) Uani 1 1 d .
H17A H 0.1191 0.2764 1.0319 0.137 Uiso 1 1 calc R
C18 C 0.2421(11) 0.2603(7) 1.0179(12) 0.083(5) Uani 1 1 d .
H18A H 0.2584 0.2210 1.0787 0.099 Uiso 1 1 calc R
C19 C 0.2857(8) 0.2842(7) 0.9293(13) 0.074(4) Uani 1 1 d .
H19A H 0.3388 0.2647 0.9176 0.088 Uiso 1 1 calc R
C20 C 0.2392(10) 0.3266(8) 0.8533(11) 0.075(4) Uani 1 1 d .
H20A H 0.2545 0.3429 0.7780 0.091 Uiso 1 1 calc R
C21 C 0.2110(5) 0.5587(6) 0.8946(8) 0.036(2) Uani 1 1 d .
C22 C 0.1356(5) 0.6813(5) 0.8465(7) 0.034(2) Uani 1 1 d .
C23 C 0.0958(5) 0.6890(6) 0.9443(8) 0.039(2) Uani 1 1 d .
H23A H 0.1071 0.6520 1.0039 0.047 Uiso 1 1 calc R
C24 C 0.0403(5) 0.7496(6) 0.9556(8) 0.043(2) Uani 1 1 d .
H24A H 0.0152 0.7531 1.0226 0.051 Uiso 1 1 calc R
C25 C 0.0212(6) 0.8052(6) 0.8687(9) 0.047(3) Uani 1 1 d .
H25A H -0.0166 0.8461 0.8764 0.057 Uiso 1 1 calc R
C26 C 0.0586(6) 0.7990(6) 0.7723(9) 0.050(3) Uani 1 1 d .
H26A H 0.0461 0.8361 0.7131 0.060 Uiso 1 1 calc R
C27 C 0.1152(6) 0.7384(6) 0.7593(8) 0.045(2) Uani 1 1 d .
H27A H 0.1399 0.7358 0.6918 0.054 Uiso 1 1 calc R
C28 C 0.4242(9) 0.4364(10) 0.7872(14) 0.103(6) Uani 1 1 d .
H28A H 0.3846 0.4184 0.8366 0.124 Uiso 1 1 calc R
H28B H 0.4621 0.4706 0.8313 0.124 Uiso 1 1 calc R
C29 C 0.4642(9) 0.3620(9) 0.7404(16) 0.102(6) Uani 1 1 d .
H29A H 0.5111 0.3471 0.7875 0.122 Uiso 1 1 calc R
H29B H 0.4294 0.3143 0.7331 0.122 Uiso 1 1 calc R
C30 C 0.4839(10) 0.3938(11) 0.6262(14) 0.102(5) Uani 1 1 d .
H30A H 0.5396 0.4049 0.6258 0.123 Uiso 1 1 calc R
H30B H 0.4691 0.3534 0.5672 0.123 Uiso 1 1 calc R
C31 C 0.4415(13) 0.4660(14) 0.6091(17) 0.172(12) Uani 1 1 d .
H31A H 0.4105 0.4625 0.5369 0.206 Uiso 1 1 calc R
H31B H 0.4774 0.5125 0.6050 0.206 Uiso 1 1 calc R
C32 C 0.0949(13) 0.4823(13) 1.1692(18) 0.197(14) Uani 1 1 d .
H32A H 0.0617 0.4793 1.0988 0.237 Uiso 1 1 calc R
H32B H 0.1160 0.5383 1.1764 0.237 Uiso 1 1 calc R
C33 C 0.0479(10) 0.4645(9) 1.2655(13) 0.103(6) Uani 1 1 d .
H33A H 0.0506 0.5106 1.3189 0.123 Uiso 1 1 calc R
H33B H -0.0065 0.4551 1.2394 0.123 Uiso 1 1 calc R
C34 C 0.0815(9) 0.3912(10) 1.3174(12) 0.091(5) Uani 1 1 d .
H34A H 0.0439 0.3459 1.3117 0.109 Uiso 1 1 calc R
H34B H 0.0964 0.4014 1.3972 0.109 Uiso 1 1 calc R
C35 C 0.1501(10) 0.3697(12) 1.2582(14) 0.129(8) Uani 1 1 d .
H35A H 0.1970 0.3737 1.3096 0.155 Uiso 1 1 calc R
H35B H 0.1457 0.3130 1.2298 0.155 Uiso 1 1 calc R

loop_
_atom_site_aniso_label
_atom_site_aniso_U_11
_atom_site_aniso_U_22
_atom_site_aniso_U_33
_atom_site_aniso_U_23
_atom_site_aniso_U_13
_atom_site_aniso_U_12
Yb1 0.0415(3) 0.0374(2) 0.0237(2) 0.00029(16) 0.01291(17) 0.00032(17)
Yb2 0.0441(3) 0.0355(2) 0.0293(2) 0.00249(17) 0.00753(18) 0.00245(17)
N1 0.039(4) 0.044(4) 0.023(4) 0.002(3) 0.011(3) 0.012(3)
O1 0.064(5) 0.048(4) 0.042(4) 0.018(3) 0.034(4) 0.019(3)
O2 0.044(4) 0.035(3) 0.030(4) 0.008(3) 0.012(3) 0.007(3)
O3 0.063(5) 0.064(5) 0.054(5) 0.017(4) 0.029(4) 0.020(4)
O4 0.076(6) 0.066(5) 0.046(5) 0.018(4) 0.042(4) 0.012(4)
C1 0.103(13) 0.092(11) 0.064(9) 0.015(8) -0.021(9) -0.062(10)
C2 0.084(10) 0.054(8) 0.100(12) -0.021(8) 0.041(9) -0.031(7)
C3 0.082(10) 0.044(7) 0.089(11) 0.014(7) -0.004(8) -0.008(6)
C4 0.072(10) 0.085(10) 0.088(11) 0.009(9) 0.042(8) -0.016(8)
C5 0.045(8) 0.067(9) 0.136(15) 0.016(10) 0.003(9) -0.013(6)
C6 0.071(8) 0.067(7) 0.032(6) 0.007(5) 0.001(5) 0.004(6)
C7 0.064(8) 0.066(8) 0.054(8) -0.006(6) -0.006(6) -0.008(6)
C8 0.105(12) 0.083(10) 0.062(10) 0.002(8) -0.026(9) -0.045(9)
C9 0.149(16) 0.060(9) 0.064(10) -0.025(8) -0.043(10) 0.027(9)
C10 0.090(10) 0.102(11) 0.028(6) -0.012(7) 0.012(6) 0.009(8)
C16 0.080(12) 0.088(11) 0.139(17) -0.045(12) -0.050(12) 0.003(9)
C17 0.100(14) 0.110(14) 0.141(18) -0.068(13) 0.061(13) -0.059(11)
C18 0.152(15) 0.033(6) 0.066(9) 0.005(6) 0.020(10) -0.015(8)
C19 0.082(10) 0.044(7) 0.099(11) -0.019(7) 0.032(9) 0.006(6)
C20 0.112(13) 0.058(8) 0.054(8) -0.021(7) -0.006(8) -0.003(8)
C21 0.041(6) 0.035(5) 0.033(5) 0.007(4) 0.009(4) -0.001(4)
C22 0.042(6) 0.036(5) 0.025(5) -0.003(4) 0.009(4) -0.003(4)
C23 0.047(6) 0.046(5) 0.027(5) 0.004(4) 0.013(4) 0.004(4)
C24 0.041(6) 0.058(6) 0.030(5) -0.004(5) 0.014(4) 0.004(5)
C25 0.050(7) 0.047(6) 0.045(6) -0.009(5) 0.007(5) 0.008(5)
C26 0.057(7) 0.052(6) 0.042(6) 0.003(5) 0.004(5) 0.010(5)
C27 0.054(6) 0.051(6) 0.031(5) 0.006(5) 0.009(4) 0.009(5)
C28 0.104(13) 0.119(13) 0.090(12) 0.028(10) 0.033(10) 0.066(10)
C29 0.079(10) 0.068(9) 0.166(17) 0.024(10) 0.060(11) 0.030(7)
C30 0.103(13) 0.118(13) 0.091(11) 0.005(10) 0.045(10) 0.048(10)
C31 0.19(2) 0.21(2) 0.128(16) 0.064(16) 0.135(16) 0.136(19)
C32 0.23(2) 0.173(19) 0.21(2) 0.143(18) 0.20(2) 0.151(18)
C33 0.148(15) 0.074(10) 0.098(12) 0.023(9) 0.087(11) 0.022(9)
C34 0.112(12) 0.108(12) 0.059(9) 0.018(9) 0.041(8) -0.011(10)
C35 0.129(14) 0.165(17) 0.101(13) 0.098(13) 0.065(11) 0.062(13)

loop_
_atom_type_symbol
_atom_type_description
_atom_type_scat_dispersion_real
_atom_type_scat_dispersion_imag
_atom_type_scat_source
C C 0.0033 0.0016 'International Tables Vol C Tables 4.2.6.8 and 6.1.1.4'
H H 0.0000 0.0000 'International Tables Vol C Tables 4.2.6.8 and 6.1.1.4'
N N 0.0061 0.0033 'International Tables Vol C Tables 4.2.6.8 and 6.1.1.4'
O O 0.0106 0.0060 'International Tables Vol C Tables 4.2.6.8 and 6.1.1.4'
Yb Yb -0.3850 5.5486 'International Tables Vol C Tables 4.2.6.8 and 6.1.1.4'

loop_
_geom_angle_atom_site_label_1
_geom_angle_atom_site_label_2
_geom_angle_atom_site_label_3
_geom_angle
O2 Yb1 N1 56.9(2)
O2 Yb1 O3 77.8(2)
N1 Yb1 O3 134.6(2)
O2 Yb1 C10 132.7(4)
N1 Yb1 C10 126.4(4)
O3 Yb1 C10 85.0(4)
O2 Yb1 C2 106.0(4)
N1 Yb1 C2 75.1(3)
O3 Yb1 C2 119.8(4)
C10 Yb1 C2 120.7(5)
O2 Yb1 C6 133.2(3)
N1 Yb1 C6 98.8(3)
O3 Yb1 C6 115.6(3)
C10 Yb1 C6 30.7(4)
C2 Yb1 C6 104.3(5)
O2 Yb1 C4 140.6(4)
N1 Yb1 C4 123.6(4)
O3 Yb1 C4 89.0(4)
C10 Yb1 C4 81.7(5)
C2 Yb1 C4 49.7(4)
C6 Yb1 C4 86.0(5)
O2 Yb1 C3 135.7(4)
N1 Yb1 C3 94.8(4)
O3 Yb1 C3 118.9(4)
C10 Yb1 C3 91.1(5)
C2 Yb1 C3 29.8(4)
C6 Yb1 C3 79.4(4)
C4 Yb1 C3 30.6(4)
O2 Yb1 C8 86.1(4)
N1 Yb1 C8 86.0(5)
O3 Yb1 C8 93.8(5)
C10 Yb1 C8 51.2(5)
C2 Yb1 C8 145.8(5)
C6 Yb1 C8 50.1(4)
C4 Yb1 C8 132.2(5)
C3 Yb1 C8 128.8(4)
O2 Yb1 C1 92.3(3)
N1 Yb1 C1 89.4(5)
O3 Yb1 C1 90.2(5)
C10 Yb1 C1 131.9(5)
C2 Yb1 C1 30.9(4)
C6 Yb1 C1 129.9(4)
C4 Yb1 C1 50.3(5)
C3 Yb1 C1 50.5(4)
C8 Yb1 C1 175.3(6)
O2 Yb1 C5 111.9(4)
N1 Yb1 C5 119.5(4)
O3 Yb1 C5 72.8(4)
C10 Yb1 C5 104.2(5)
C2 Yb1 C5 49.5(4)
C6 Yb1 C5 114.9(5)
C4 Yb1 C5 29.3(4)
C3 Yb1 C5 49.3(4)
C8 Yb1 C5 153.8(6)
C1 Yb1 C5 30.5(4)
O2 Yb1 C7 103.4(3)
N1 Yb1 C7 76.0(3)
O3 Yb1 C7 121.2(3)
C10 Yb1 C7 50.6(4)
C2 Yb1 C7 116.1(5)
C6 Yb1 C7 30.1(4)
C4 Yb1 C7 115.0(5)
C3 Yb1 C7 100.7(4)
C8 Yb1 C7 30.1(4)
C1 Yb1 C7 147.1(5)
C5 Yb1 C7 144.3(5)
O1 Yb2 O4 75.3(2)
O1 Yb2 O2 56.0(2)
O4 Yb2 O2 131.3(2)
O1 Yb2 C11 129.0(4)
O4 Yb2 C11 122.1(4)
O2 Yb2 C11 93.6(4)
O1 Yb2 C20 105.7(4)
O4 Yb2 C20 122.1(4)
O2 Yb2 C20 73.6(4)
C11 Yb2 C20 102.0(5)
O1 Yb2 C14 88.4(4)
O4 Yb2 C14 87.3(4)
O2 Yb2 C14 93.5(4)
C11 Yb2 C14 50.2(5)
C20 Yb2 C14 149.5(5)
O1 Yb2 C15 98.4(4)
O4 Yb2 C15 118.1(4)
O2 Yb2 C15 75.5(4)
C11 Yb2 C15 30.7(4)
C20 Yb2 C15 118.8(5)
C14 Yb2 C15 30.9(4)
O1 Yb2 C17 108.2(6)
O4 Yb2 C17 73.6(4)
O2 Yb2 C17 116.4(6)
C11 Yb2 C17 122.4(6)
C20 Yb2 C17 50.5(5)
C14 Yb2 C17 150.0(6)
C15 Yb2 C17 153.1(6)
O1 Yb2 C12 137.2(4)
O4 Yb2 C12 93.4(4)
O2 Yb2 C12 123.2(4)
C11 Yb2 C12 30.5(4)
C20 Yb2 C12 114.9(5)
C14 Yb2 C12 49.5(4)
C15 Yb2 C12 50.5(5)
C17 Yb2 C12 107.7(7)
O1 Yb2 C19 135.4(4)
O4 Yb2 C19 120.6(4)
O2 Yb2 C19 95.1(4)
C11 Yb2 C19 80.5(5)
C20 Yb2 C19 29.7(4)
C14 Yb2 C19 130.3(5)
C15 Yb2 C19 106.5(5)
C17 Yb2 C19 50.8(5)
C12 Yb2 C19 86.0(5)
O1 Yb2 C18 139.0(4)
O4 Yb2 C18 90.7(4)
O2 Yb2 C18 123.1(3)
C11 Yb2 C18 91.2(5)
C20 Yb2 C18 50.0(4)
C14 Yb2 C18 130.1(5)
C15 Yb2 C18 121.9(5)
C17 Yb2 C18 31.3(5)
C12 Yb2 C18 80.9(5)
C19 Yb2 C18 30.5(4)
O1 Yb2 C16 90.9(4)
O4 Yb2 C16 93.9(6)
O2 Yb2 C16 84.9(5)
C11 Yb2 C16 129.6(5)
C20 Yb2 C16 29.6(5)
C14 Yb2 C16 178.4(6)
C15 Yb2 C16 148.0(7)
C17 Yb2 C16 31.6(5)
C12 Yb2 C16 131.5(5)
C19 Yb2 C16 49.8(5)
C18 Yb2 C16 51.1(5)
C21 N1 C22 125.3(8)
C21 N1 Yb1 92.6(5)
C22 N1 Yb1 142.1(6)
C21 O1 Yb2 100.0(5)
C21 O2 Yb1 94.5(5)
C21 O2 Yb2 88.3(5)
Yb1 O2 Yb2 175.8(3)
C28 O3 C31 102.7(11)
C28 O3 Yb1 128.7(7)
C31 O3 Yb1 127.2(8)
C32 O4 C35 108.1(10)
C32 O4 Yb2 126.4(7)
C35 O4 Yb2 125.5(8)
C5 C1 C2 104.3(13)
C5 C1 Yb1 74.7(8)
C2 C1 Yb1 73.9(7)
C5 C1 H1A 127.0
C2 C1 H1A 127.0
Yb1 C1 H1A 127.0
C3 C2 C1 109.6(13)
C3 C2 Yb1 75.5(7)
C1 C2 Yb1 75.2(8)
C3 C2 H2A 124.7
C1 C2 H2A 124.7
Yb1 C2 H2A 124.7
C2 C3 C4 107.5(13)
C2 C3 Yb1 74.7(7)
C4 C3 Yb1 74.5(7)
C2 C3 H3A 125.8
C4 C3 H3A 125.8
Yb1 C3 H3A 125.8
C5 C4 C3 108.0(14)
C5 C4 Yb1 75.8(8)
C3 C4 Yb1 74.9(7)
C5 C4 H4A 125.4
C3 C4 H4A 125.4
Yb1 C4 H4A 125.4
C4 C5 C1 110.7(14)
C4 C5 Yb1 74.9(8)
C1 C5 Yb1 74.7(7)
C4 C5 H5A 124.4
C1 C5 H5A 124.4
Yb1 C5 H5A 124.4
C7 C6 C10 109.3(12)
C7 C6 Yb1 75.7(7)
C10 C6 Yb1 74.2(7)
C7 C6 H6A 124.9
C10 C6 H6A 124.9
Yb1 C6 H6A 124.9
C6 C7 C8 108.8(13)
C6 C7 Yb1 74.1(7)
C8 C7 Yb1 74.6(7)
C6 C7 H7A 125.2
C8 C7 H7A 125.2
Yb1 C7 H7A 125.2
C7 C8 C9 108.1(14)
C7 C8 Yb1 75.3(7)
C9 C8 Yb1 74.9(8)
C7 C8 H8A 125.4
C9 C8 H8A 125.4
Yb1 C8 H8A 125.4
C8 C9 C10 106.9(13)
C8 C9 Yb1 74.2(8)
C10 C9 Yb1 73.1(7)
C8 C9 H9A 126.1
C10 C9 H9A 126.1
Yb1 C9 H9A 126.1
C6 C10 C9 106.8(13)
C6 C10 Yb1 75.1(6)
C9 C10 Yb1 75.6(7)
C6 C10 H10A 125.8
C9 C10 H10A 125.8
Yb1 C10 H10A 125.8
C12 C11 C15 107.9(15)
C12 C11 Yb2 75.3(9)
C15 C11 Yb2 74.8(9)
C12 C11 H11A 125.5
C15 C11 H11A 125.5
Yb2 C11 H11A 125.5
C13 C12 C11 109.5(15)
C13 C12 Yb2 77.7(10)
C11 C12 Yb2 74.2(9)
C13 C12 H12A 124.7
C11 C12 H12A 124.7
Yb2 C12 H12A 124.7
C12 C13 C14 111.1(16)
C12 C13 Yb2 74.9(10)
C14 C13 Yb2 72.9(9)
C12 C13 H13A 124.3
C14 C13 H13A 124.3
Yb2 C13 H13A 124.3
C15 C14 C13 105.4(15)
C15 C14 Yb2 74.6(9)
C13 C14 Yb2 76.2(9)
C15 C14 H14A 126.4
C13 C14 H14A 126.4
Yb2 C14 H14A 126.4
C11 C15 C14 106.0(16)
C11 C15 Yb2 74.5(9)
C14 C15 Yb2 74.5(9)
C11 C15 H15A 126.4
C14 C15 H15A 126.4
Yb2 C15 H15A 126.4
C20 C16 C17 106.7(15)
C20 C16 Yb2 73.6(8)
C17 C16 Yb2 72.9(9)
C20 C16 H16A 126.3
C17 C16 H16A 126.3
Yb2 C16 H16A 126.3
C18 C17 C16 106.4(14)
C18 C17 Yb2 75.5(8)
C16 C17 Yb2 75.5(9)
C18 C17 H17A 126.0
C16 C17 H17A 126.0
Yb2 C17 H17A 126.0
C19 C18 C17 106.7(14)
C19 C18 Yb2 74.4(7)
C17 C18 Yb2 73.2(8)
C19 C18 H18A 126.2
C17 C18 H18A 126.2
Yb2 C18 H18A 126.2
C20 C19 C18 108.6(14)
C20 C19 Yb2 74.1(7)
C18 C19 Yb2 75.1(7)
C20 C19 H19A 125.3
C18 C19 H19A 125.3
Yb2 C19 H19A 125.3
C16 C20 C19 111.4(15)
C16 C20 Yb2 76.8(9)
C19 C20 Yb2 76.2(7)
C16 C20 H20A 123.8
C19 C20 H20A 123.8
Yb2 C20 H20A 123.8
O1 C21 N1 128.5(9)
O1 C21 O2 115.7(8)
N1 C21 O2 115.9(8)
O1 C21 Yb2 52.8(4)
N1 C21 Yb2 178.7(7)
O2 C21 Yb2 62.9(4)
O1 C21 Yb1 171.7(7)
N1 C21 Yb1 59.0(5)
O2 C21 Yb1 56.9(4)
Yb2 C21 Yb1 119.7(3)
N1 C22 C23 125.8(8)
N1 C22 C27 118.1(8)
C23 C22 C27 116.1(9)
C24 C23 C22 122.0(9)
C24 C23 H23A 119.0
C22 C23 H23A 119.0
C23 C24 C25 120.9(9)
C23 C24 H24A 119.6
C25 C24 H24A 119.6
C26 C25 C24 118.5(9)
C26 C25 H25A 120.8
C24 C25 H25A 120.8
C25 C26 C27 121.6(10)
C25 C26 H26A 119.2
C27 C26 H26A 119.2
C26 C27 C22 120.9(9)
C26 C27 H27A 119.6
C22 C27 H27A 119.6
O3 C28 C29 108.6(13)
O3 C28 H28A 110.0
C29 C28 H28A 110.0
O3 C28 H28B 110.0
C29 C28 H28B 110.0
H28A C28 H28B 108.3
C30 C29 C28 101.5(11)
C30 C29 H29A 111.5
C28 C29 H29A 111.5
C30 C29 H29B 111.5
C28 C29 H29B 111.5
H29A C29 H29B 109.3
C31 C30 C29 105.5(12)
C31 C30 H30A 110.6
C29 C30 H30A 110.6
C31 C30 H30B 110.6
C29 C30 H30B 110.6
H30A C30 H30B 108.8
C30 C31 O3 112.4(14)
C30 C31 H31A 109.1
O3 C31 H31A 109.1
C30 C31 H31B 109.1
O3 C31 H31B 109.1
H31A C31 H31B 107.9
O4 C32 C33 110.7(12)
O4 C32 H32A 109.5
C33 C32 H32A 109.5
O4 C32 H32B 109.5
C33 C32 H32B 109.5
H32A C32 H32B 108.1
C34 C33 C32 105.4(12)
C34 C33 H33A 110.7
C32 C33 H33A 110.7
C34 C33 H33B 110.7
C32 C33 H33B 110.7
H33A C33 H33B 108.8
C33 C34 C35 107.7(11)
C33 C34 H34A 110.2
C35 C34 H34A 110.2
C33 C34 H34B 110.2
C35 C34 H34B 110.2
H34A C34 H34B 108.5
O4 C35 C34 108.0(12)
O4 C35 H35A 110.1
C34 C35 H35A 110.1
O4 C35 H35B 110.1
C34 C35 H35B 110.1
H35A C35 H35B 108.4

loop_
_geom_bond_atom_site_label_1
_geom_bond_atom_site_label_2
_geom_bond_distance
Yb1 O2 2.319(6)
Yb1 N1 2.369(7)
Yb1 O3 2.437(7)
Yb1 C10 2.608(11)
Yb1 C2 2.616(12)
Yb1 C6 2.619(11)
Yb1 C4 2.621(12)
Yb1 C3 2.627(11)
Yb1 C8 2.630(12)
Yb1 C1 2.632(12)
Yb1 C5 2.632(12)
Yb1 C7 2.639(12)
Yb2 O1 2.220(6)
Yb2 O4 2.389(7)
Yb2 O2 2.445(6)
Yb2 C11 2.594(16)
Yb2 C20 2.596(12)
Yb2 C14 2.596(15)
Yb2 C15 2.598(16)
Yb2 C17 2.602(14)
Yb2 C12 2.607(14)
Yb2 C19 2.621(11)
Yb2 C18 2.631(12)
Yb2 C16 2.635(14)
N1 C21 1.312(11)
N1 C22 1.384(11)
O1 C21 1.276(11)
O2 C21 1.324(10)
O3 C28 1.365(15)
O3 C31 1.445(14)
O4 C32 1.362(15)
O4 C35 1.429(14)
C1 C5 1.39(2)
C1 C2 1.40(2)
C1 H1A 0.9800
C2 C3 1.347(19)
C2 H2A 0.9800
C3 C4 1.384(18)
C3 H3A 0.9800
C4 C5 1.33(2)
C4 H4A 0.9800
C5 H5A 0.9800
C6 C7 1.367(16)
C6 C10 1.385(17)
C6 H6A 0.9800
C7 C8 1.368(18)
C7 H7A 0.9800
C8 C9 1.41(2)
C8 H8A 0.9800
C9 C10 1.41(2)
C9 H9A 0.9800
C10 H10A 0.9800
C11 C12 1.37(2)
C11 C15 1.375(18)
C11 H11A 0.9800
C12 C13 1.242(19)
C12 H12A 0.9800
C13 C14 1.396(19)
C13 H13A 0.9800
C14 C15 1.38(2)
C14 H14A 0.9800
C15 H15A 0.9800
C16 C20 1.34(2)
C16 C17 1.42(2)
C16 H16A 0.9800
C17 C18 1.41(2)
C17 H17A 0.9800
C18 C19 1.383(18)
C18 H18A 0.9800
C19 C20 1.339(18)
C19 H19A 0.9800
C20 H20A 0.9800
C22 C23 1.388(11)
C22 C27 1.402(12)
C23 C24 1.372(12)
C23 H23A 0.9300
C24 C25 1.379(13)
C24 H24A 0.9300
C25 C26 1.351(14)
C25 H25A 0.9300
C26 C27 1.388(13)
C26 H26A 0.9300
C27 H27A 0.9300
C28 C29 1.502(18)
C28 H28A 0.9700
C28 H28B 0.9700
C29 C30 1.50(2)
C29 H29A 0.9700
C29 H29B 0.9700
C30 C31 1.37(2)
C30 H30A 0.9700
C30 H30B 0.9700
C31 H31A 0.9700
C31 H31B 0.9700
C32 C33 1.468(17)
C32 H32A 0.9700
C32 H32B 0.9700
C33 C34 1.426(19)
C33 H33A 0.9700
C33 H33B 0.9700
C34 C35 1.452(18)
C34 H34A 0.9700
C34 H34B 0.9700
C35 H35A 0.9700
C35 H35B 0.9700
